data_1553974
loop_
_publ_author_name
'Zheng, Long-Sheng'
'Phansavath, Phannarath'
'Ratovelomanana-Vidal, Virginie'

_publ_section_title
;
 Ruthenium-catalyzed dynamic kinetic asymmetric transfer hydrogenation:
 stereoselective access to syn 2-(1,2,3,4-tetrahydro-1-isoquinolyl)ethanol
 derivatives
;
_journal_issue 8
_journal_name_full 'Organic Chemistry Frontiers'
_journal_page_first 1366
_journal_paper_doi 10.1039/C7QO01142C
_journal_volume 5
_journal_year 2018
_chemical_absolute_configuration ad
_chemical_formula_moiety 'C24 H25 Cl N O, Cl'
_chemical_formula_sum 'C24 H25 Cl2 N O'
_chemical_formula_weight 414.35
_space_group_crystal_system orthorhombic
_space_group_IT_number 19
_space_group_name_Hall 'P 2ac 2ab'
_space_group_name_H-M_alt 'P 21 21 21'
_atom_sites_solution_hydrogens mixed
_atom_sites_solution_primary dual
_atom_sites_solution_secondary difmap
_audit_creation_method SHELXL-2014/7
_audit_update_record
;
2017-12-19 deposited with the CCDC.
2018-02-28 downloaded from the CCDC.
;
_cell_angle_alpha 90
_cell_angle_beta 90
_cell_angle_gamma 90
_cell_formula_units_Z 4
_cell_length_a 8.7990(4)
_cell_length_b 14.7395(6)
_cell_length_c 16.0279(6)
_cell_measurement_reflns_used 9930
_cell_measurement_temperature 200(2)
_cell_measurement_theta_max 67.62
_cell_measurement_theta_min 4.07
_cell_volume 2078.70(15)
_computing_cell_refinement 'Bruker SAINT'
_computing_data_collection 'Bruker APEX2'
_computing_data_reduction 'Bruker SAINT'
_computing_molecular_graphics 'DIAMOND (Brandenburg, 2006)'
_computing_publication_material 'WinGX publication routines (Farrugia, 2012)'
_computing_structure_refinement 'SHELXL-2014/7 (Sheldrick, 2014)'
_computing_structure_solution 'SHELXT-2014 (Sheldrick, 2014)'
_diffrn_ambient_temperature 200(2)
_diffrn_measured_fraction_theta_full 0.995
_diffrn_measured_fraction_theta_max 0.994
_diffrn_measurement_device_type 'Bruker APEX-II CCD'
_diffrn_measurement_method '\f and \w scans'
_diffrn_radiation_monochromator 'multi layer miror'
_diffrn_radiation_type CuK\a
_diffrn_radiation_wavelength 1.54178
_diffrn_reflns_av_R_equivalents 0.0291
_diffrn_reflns_av_unetI/netI 0.0176
_diffrn_reflns_Laue_measured_fraction_full 0.995
_diffrn_reflns_Laue_measured_fraction_max 0.994
_diffrn_reflns_limit_h_max 10
_diffrn_reflns_limit_h_min -10
_diffrn_reflns_limit_k_max 11
_diffrn_reflns_limit_k_min -17
_diffrn_reflns_limit_l_max 19
_diffrn_reflns_limit_l_min -19
_diffrn_reflns_number 20174
_diffrn_reflns_point_group_measured_fraction_full 0.992
_diffrn_reflns_point_group_measured_fraction_max 0.990
_diffrn_reflns_theta_full 67.679
_diffrn_reflns_theta_max 67.698
_diffrn_reflns_theta_min 4.075
_diffrn_source 'micro focus sealed tube'
_exptl_absorpt_coefficient_mu 2.912
_exptl_absorpt_correction_T_max 0.753
_exptl_absorpt_correction_T_min 0.589
_exptl_absorpt_correction_type multi-scan
_exptl_absorpt_process_details
;
SADABS, Bruker AXS Inc., Madison,
Wisconsin, USA.
;
_exptl_crystal_colour colorless
_exptl_crystal_density_diffrn 1.324
_exptl_crystal_density_method 'not measured'
_exptl_crystal_description prism
_exptl_crystal_F_000 872
_exptl_crystal_size_max 0.2
_exptl_crystal_size_mid 0.15
_exptl_crystal_size_min 0.11
_refine_diff_density_max 0.312
_refine_diff_density_min -0.317
_refine_diff_density_rms 0.031
_refine_ls_abs_structure_details
;
 Flack x determined using 1532 quotients [(I+)-(I-)]/[(I+)+(I-)]
 (Parsons, Flack and Wagner, Acta Cryst. B69 (2013) 249-259).
;
_refine_ls_abs_structure_Flack -0.014(4)
_refine_ls_extinction_coef 0.0015(3)
_refine_ls_extinction_expression Fc^*^=kFc[1+0.001xFc^2^\l^3^/sin(2\q)]^-1/4^
_refine_ls_extinction_method 'SHELXL-2014/7 (Sheldrick 2014'
_refine_ls_goodness_of_fit_ref 1.026
_refine_ls_hydrogen_treatment mixed
_refine_ls_matrix_type full
_refine_ls_number_parameters 256
_refine_ls_number_reflns 3741
_refine_ls_number_restraints 0
_refine_ls_restrained_S_all 1.026
_refine_ls_R_factor_all 0.0259
_refine_ls_R_factor_gt 0.0253
_refine_ls_shift/su_max 0.000
_refine_ls_shift/su_mean 0.000
_refine_ls_structure_factor_coef Fsqd
_refine_ls_weighting_details 'w=1/[\s^2^(Fo^2^)+(0.0402P)^2^+0.4173P] where P=(Fo^2^+2Fc^2^)/3'
_refine_ls_weighting_scheme calc
_refine_ls_wR_factor_gt 0.0677
_refine_ls_wR_factor_ref 0.0683
_reflns_Friedel_coverage 0.738
_reflns_Friedel_fraction_full 0.987
_reflns_Friedel_fraction_max 0.985
_reflns_number_gt 3649
_reflns_number_total 3741
_reflns_threshold_expression 'I > 2\s(I)'
_cod_data_source_file c7qo01142c2.cif
_cod_data_source_block shelx
_cod_database_code 1553974
_shelx_shelxl_version_number 2014/7
_shelx_space_group_comment
;
The symmetry employed for this shelxl refinement is uniquely defined
by the following loop, which should always be used as a source of
symmetry information in preference to the above space-group names.
They are only intended as comments.
;

loop_
_space_group_symop_operation_xyz
'x, y, z'
'-x+1/2, -y, z+1/2'
'-x, y+1/2, -z+1/2'
'x+1/2, -y+1/2, -z'

loop_
_atom_site_label
_atom_site_type_symbol
_atom_site_fract_x
_atom_site_fract_y
_atom_site_fract_z
_atom_site_U_iso_or_equiv
_atom_site_adp_type
_atom_site_occupancy
_atom_site_site_symmetry_order
_atom_site_calc_flag
_atom_site_refinement_flags_posn
_atom_site_refinement_flags_adp
Cl1 Cl 0.44403(11) 0.70934(4) 0.42008(4) 0.0669(3) Uani 1 1 d . .
O1 O 0.15608(16) 0.33984(10) 0.28753(10) 0.0317(3) Uani 1 1 d . .
H1B H 0.1462(4) 0.3199(7) 0.3395(19) 0.048 Uiso 1 1 d R U
N1 N 0.61179(17) 0.30785(12) 0.37306(10) 0.0252(3) Uani 1 1 d . .
H1A H 0.5691(12) 0.2749(9) 0.4199(13) 0.038 Uiso 1 1 d R U
C1 C 0.4808(2) 0.33335(13) 0.31697(12) 0.0230(4) Uani 1 1 d . .
H1 H 0.4131 0.3754 0.3489 0.028 Uiso 1 1 calc R U
C2 C 0.3874(2) 0.24863(13) 0.29456(12) 0.0241(4) Uani 1 1 d . .
H2A H 0.4507 0.2065 0.2613 0.029 Uiso 1 1 calc R U
H2B H 0.3563 0.2170 0.3463 0.029 Uiso 1 1 calc R U
C3 C 0.2461(2) 0.27483(13) 0.24454(12) 0.0242(4) Uani 1 1 d . .
H3 H 0.2837 0.3055 0.1929 0.029 Uiso 1 1 calc R U
C4 C 0.1534(2) 0.19347(13) 0.21551(12) 0.0253(4) Uani 1 1 d . .
C5 C 0.1061(2) 0.18935(16) 0.13330(13) 0.0336(5) Uani 1 1 d . .
H5 H 0.1352 0.2362 0.0959 0.040 Uiso 1 1 calc R U
C6 C 0.0176(3) 0.11876(18) 0.10420(15) 0.0427(6) Uani 1 1 d . .
H6 H -0.0144 0.1179 0.0476 0.051 Uiso 1 1 calc R U
C7 C -0.0245(3) 0.04950(16) 0.15717(17) 0.0424(6) Uani 1 1 d . .
H7 H -0.0852 0.0006 0.1376 0.051 Uiso 1 1 calc R U
C8 C 0.0229(3) 0.05240(17) 0.23848(18) 0.0477(6) Uani 1 1 d . .
H8 H -0.0047 0.0046 0.2753 0.057 Uiso 1 1 calc R U
C9 C 0.1104(3) 0.12371(17) 0.26828(15) 0.0400(5) Uani 1 1 d . .
H9 H 0.1409 0.1246 0.3251 0.048 Uiso 1 1 calc R U
C10 C 0.5413(2) 0.38457(13) 0.24273(12) 0.0244(4) Uani 1 1 d . .
C11 C 0.4542(2) 0.45370(14) 0.20741(13) 0.0313(5) Uani 1 1 d . .
H11 H 0.3596 0.4698 0.2319 0.038 Uiso 1 1 calc R U
C12 C 0.5043(3) 0.49885(17) 0.13715(15) 0.0414(6) Uani 1 1 d . .
H12 H 0.4444 0.5458 0.1132 0.050 Uiso 1 1 calc R U
C13 C 0.6415(3) 0.47552(19) 0.10191(15) 0.0452(6) Uani 1 1 d . .
H13 H 0.6751 0.5055 0.0528 0.054 Uiso 1 1 calc R U
C14 C 0.7305(3) 0.40910(18) 0.13725(14) 0.0406(6) Uani 1 1 d . .
H14 H 0.8256 0.3943 0.1127 0.049 Uiso 1 1 calc R U
C15 C 0.6825(2) 0.36306(15) 0.20886(13) 0.0296(5) Uani 1 1 d . .
C16 C 0.7865(2) 0.29551(18) 0.24967(15) 0.0392(5) Uani 1 1 d . .
H16A H 0.8824 0.3268 0.2642 0.047 Uiso 1 1 calc R U
H16B H 0.8114 0.2479 0.2083 0.047 Uiso 1 1 calc R U
C17 C 0.7263(2) 0.24959(15) 0.32751(14) 0.0324(5) Uani 1 1 d . .
H17A H 0.6780 0.1914 0.3118 0.039 Uiso 1 1 calc R U
H17B H 0.8122 0.2359 0.3654 0.039 Uiso 1 1 calc R U
C18 C 0.6895(2) 0.38958(15) 0.41130(13) 0.0297(4) Uani 1 1 d . .
H18A H 0.7626 0.3690 0.4542 0.036 Uiso 1 1 calc R U
H18B H 0.7472 0.4221 0.3675 0.036 Uiso 1 1 calc R U
C19 C 0.5768(2) 0.45340(14) 0.45044(12) 0.0273(4) Uani 1 1 d . .
C20 C 0.5656(3) 0.54152(15) 0.42116(12) 0.0324(4) Uani 1 1 d . .
H20 H 0.6294 0.5622 0.3773 0.039 Uiso 1 1 calc R U
C21 C 0.4597(3) 0.59882(15) 0.45715(14) 0.0374(5) Uani 1 1 d . .
C22 C 0.3644(3) 0.57103(16) 0.51967(16) 0.0402(5) Uani 1 1 d . .
H22 H 0.2904 0.6111 0.5422 0.048 Uiso 1 1 calc R U
C23 C 0.3785(3) 0.48307(18) 0.54924(16) 0.0448(6) Uani 1 1 d . .
H23 H 0.3147 0.4627 0.5932 0.054 Uiso 1 1 calc R U
C24 C 0.4845(3) 0.42491(15) 0.51529(15) 0.0377(5) Uani 1 1 d . .
H24 H 0.4942 0.3650 0.5365 0.045 Uiso 1 1 calc R U
Cl2 Cl 0.56669(6) 0.18492(4) 0.52319(3) 0.03771(15) Uani 1 1 d . .

loop_
_atom_site_aniso_label
_atom_site_aniso_U_11
_atom_site_aniso_U_22
_atom_site_aniso_U_33
_atom_site_aniso_U_23
_atom_site_aniso_U_13
_atom_site_aniso_U_12
Cl1 0.1137(7) 0.0392(3) 0.0477(4) 0.0115(3) 0.0170(4) 0.0276(4)
O1 0.0281(7) 0.0287(8) 0.0383(8) -0.0040(6) -0.0019(6) 0.0037(6)
N1 0.0232(8) 0.0274(8) 0.0250(8) -0.0004(7) -0.0028(7) 0.0006(7)
C1 0.0183(8) 0.0264(10) 0.0242(9) -0.0001(8) -0.0009(7) 0.0012(7)
C2 0.0220(9) 0.0260(10) 0.0244(9) 0.0003(8) -0.0012(7) -0.0018(8)
C3 0.0225(9) 0.0267(10) 0.0235(9) 0.0002(7) -0.0005(8) -0.0022(8)
C4 0.0205(8) 0.0254(10) 0.0301(10) -0.0010(8) -0.0006(7) -0.0006(8)
C5 0.0368(11) 0.0353(11) 0.0286(10) -0.0005(9) -0.0031(9) -0.0060(9)
C6 0.0441(13) 0.0476(14) 0.0366(12) -0.0118(11) -0.0073(10) -0.0064(11)
C7 0.0367(12) 0.0319(11) 0.0586(15) -0.0100(11) -0.0079(11) -0.0090(10)
C8 0.0479(14) 0.0352(12) 0.0601(16) 0.0135(11) -0.0080(13) -0.0148(11)
C9 0.0436(13) 0.0389(12) 0.0375(12) 0.0097(10) -0.0110(10) -0.0107(10)
C10 0.0228(9) 0.0265(9) 0.0240(9) -0.0016(8) -0.0027(8) -0.0050(8)
C11 0.0278(10) 0.0311(11) 0.0350(11) 0.0049(8) -0.0024(9) -0.0036(9)
C12 0.0436(13) 0.0395(12) 0.0411(13) 0.0147(10) -0.0078(11) -0.0106(10)
C13 0.0513(14) 0.0531(15) 0.0311(12) 0.0108(11) 0.0028(11) -0.0205(13)
C14 0.0322(11) 0.0545(14) 0.0352(12) -0.0076(11) 0.0106(10) -0.0122(11)
C15 0.0244(9) 0.0351(11) 0.0292(10) -0.0056(8) 0.0017(8) -0.0059(8)
C16 0.0253(10) 0.0491(14) 0.0433(13) -0.0084(11) 0.0031(9) 0.0060(10)
C17 0.0244(10) 0.0310(11) 0.0417(12) -0.0062(9) -0.0056(9) 0.0067(8)
C18 0.0250(9) 0.0324(11) 0.0316(10) -0.0054(9) -0.0063(8) -0.0026(9)
C19 0.0265(9) 0.0289(10) 0.0266(9) -0.0045(8) -0.0063(8) -0.0024(8)
C20 0.0396(11) 0.0338(11) 0.0238(10) 0.0001(8) -0.0015(9) -0.0027(10)
C21 0.0519(13) 0.0294(11) 0.0311(11) 0.0000(8) -0.0058(10) 0.0066(10)
C22 0.0377(12) 0.0405(13) 0.0423(13) -0.0097(11) 0.0019(11) 0.0043(10)
C23 0.0448(13) 0.0410(13) 0.0485(14) -0.0043(11) 0.0148(11) -0.0075(11)
C24 0.0437(12) 0.0295(11) 0.0399(12) 0.0004(10) 0.0059(10) -0.0044(10)
Cl2 0.0450(3) 0.0329(3) 0.0352(3) 0.0053(2) 0.0011(2) -0.0012(2)

loop_
_atom_type_symbol
_atom_type_description
_atom_type_scat_dispersion_real
_atom_type_scat_dispersion_imag
_atom_type_scat_source
C C 0.0181 0.0091 'International Tables Vol C Tables 4.2.6.8 and 6.1.1.4'
H H 0.0000 0.0000 'International Tables Vol C Tables 4.2.6.8 and 6.1.1.4'
N N 0.0311 0.0180 'International Tables Vol C Tables 4.2.6.8 and 6.1.1.4'
O O 0.0492 0.0322 'International Tables Vol C Tables 4.2.6.8 and 6.1.1.4'
Cl Cl 0.3639 0.7018 'International Tables Vol C Tables 4.2.6.8 and 6.1.1.4'

loop_
_geom_angle_atom_site_label_1
_geom_angle_atom_site_label_2
_geom_angle_atom_site_label_3
_geom_angle
C3 O1 H1B 106.6
C1 N1 C17 111.26(15)
C1 N1 C18 112.80(15)
C17 N1 C18 110.27(15)
C1 N1 H1A 106.9
C17 N1 H1A 110.4
C18 N1 H1A 105.0
C10 C1 N1 109.00(15)
C10 C1 C2 114.30(15)
N1 C1 C2 110.19(15)
C10 C1 H1 107.7
N1 C1 H1 107.7
C2 C1 H1 107.7
C3 C2 C1 110.61(16)
C3 C2 H2A 109.5
C1 C2 H2A 109.5
C3 C2 H2B 109.5
C1 C2 H2B 109.5
H2A C2 H2B 108.1
O1 C3 C4 112.35(16)
O1 C3 C2 111.67(16)
C4 C3 C2 113.37(16)
O1 C3 H3 106.3
C4 C3 H3 106.3
C2 C3 H3 106.3
C5 C4 C9 117.84(19)
C5 C4 C3 119.13(18)
C9 C4 C3 123.01(18)
C6 C5 C4 121.7(2)
C6 C5 H5 119.2
C4 C5 H5 119.2
C7 C6 C5 120.1(2)
C7 C6 H6 120.0
C5 C6 H6 120.0
C8 C7 C6 118.8(2)
C8 C7 H7 120.6
C6 C7 H7 120.6
C7 C8 C9 121.4(2)
C7 C8 H8 119.3
C9 C8 H8 119.3
C4 C9 C8 120.3(2)
C4 C9 H9 119.9
C8 C9 H9 119.9
C15 C10 C11 119.90(19)
C15 C10 C1 120.61(18)
C11 C10 C1 119.48(17)
C12 C11 C10 120.5(2)
C12 C11 H11 119.8
C10 C11 H11 119.8
C13 C12 C11 119.6(2)
C13 C12 H12 120.2
C11 C12 H12 120.2
C14 C13 C12 120.5(2)
C14 C13 H13 119.7
C12 C13 H13 119.7
C13 C14 C15 120.8(2)
C13 C14 H14 119.6
C15 C14 H14 119.6
C10 C15 C14 118.6(2)
C10 C15 C16 121.65(19)
C14 C15 C16 119.7(2)
C15 C16 C17 116.21(17)
C15 C16 H16A 108.2
C17 C16 H16A 108.2
C15 C16 H16B 108.2
C17 C16 H16B 108.2
H16A C16 H16B 107.4
N1 C17 C16 112.14(18)
N1 C17 H17A 109.2
C16 C17 H17A 109.2
N1 C17 H17B 109.2
C16 C17 H17B 109.2
H17A C17 H17B 107.9
C19 C18 N1 111.63(16)
C19 C18 H18A 109.3
N1 C18 H18A 109.3
C19 C18 H18B 109.3
N1 C18 H18B 109.3
H18A C18 H18B 108.0
C20 C19 C24 119.8(2)
C20 C19 C18 119.47(19)
C24 C19 C18 120.69(19)
C21 C20 C19 118.6(2)
C21 C20 H20 120.7
C19 C20 H20 120.7
C22 C21 C20 122.3(2)
C22 C21 Cl1 118.79(18)
C20 C21 Cl1 118.85(18)
C21 C22 C23 118.4(2)
C21 C22 H22 120.8
C23 C22 H22 120.8
C24 C23 C22 120.5(2)
C24 C23 H23 119.8
C22 C23 H23 119.8
C23 C24 C19 120.3(2)
C23 C24 H24 119.8
C19 C24 H24 119.8

loop_
_geom_bond_atom_site_label_1
_geom_bond_atom_site_label_2
_geom_bond_distance
Cl1 C21 1.739(2)
O1 C3 1.422(2)
O1 H1B 0.89(3)
N1 C1 1.509(2)
N1 C17 1.512(3)
N1 C18 1.515(3)
N1 H1A 0.97(3)
C1 C10 1.506(3)
C1 C2 1.538(3)
C1 H1 1.0000
C2 C3 1.528(3)
C2 H2A 0.9900
C2 H2B 0.9900
C3 C4 1.523(3)
C3 H3 1.0000
C4 C5 1.383(3)
C4 C9 1.384(3)
C5 C6 1.381(3)
C5 H5 0.9500
C6 C7 1.378(4)
C6 H6 0.9500
C7 C8 1.369(4)
C7 H7 0.9500
C8 C9 1.388(3)
C8 H8 0.9500
C9 H9 0.9500
C10 C15 1.392(3)
C10 C11 1.395(3)
C11 C12 1.381(3)
C11 H11 0.9500
C12 C13 1.377(4)
C12 H12 0.9500
C13 C14 1.375(4)
C13 H13 0.9500
C14 C15 1.399(3)
C14 H14 0.9500
C15 C16 1.502(3)
C16 C17 1.515(3)
C16 H16A 0.9900
C16 H16B 0.9900
C17 H17A 0.9900
C17 H17B 0.9900
C18 C19 1.504(3)
C18 H18A 0.9900
C18 H18B 0.9900
C19 C20 1.384(3)
C19 C24 1.384(3)
C20 C21 1.384(3)
C20 H20 0.9500
C21 C22 1.369(4)
C22 C23 1.386(4)
C22 H22 0.9500
C23 C24 1.378(4)
C23 H23 0.9500
C24 H24 0.9500
